data_2228287
loop_
_publ_author_name
'Woei Hung, Wong'
'Kassim, Mohammad B.'

_publ_section_title
;
 1-Benzoyl-3-[4-(3-benzoylthioureido)phenyl]thiourea
;
_journal_coeditor_code DN2618
_journal_issue 12
_journal_name_full 'Acta Crystallographica Section E'
_journal_page_first o3182
_journal_paper_doi 10.1107/S160053681004599X
_journal_volume 66
_journal_year 2010
_chemical_formula_iupac 'C22 H18 N4 O2 S2'
_chemical_formula_moiety 'C22 H18 N4 O2 S2'
_chemical_formula_sum 'C22 H18 N4 O2 S2'
_chemical_formula_weight 434.52
_chemical_melting_point 511
_chemical_name_systematic
;
1-Benzoyl-3-[4-(3-benzoylthioureido)phenyl]thiourea
;
_space_group_IT_number 14
_symmetry_cell_setting monoclinic
_symmetry_space_group_name_Hall '-P 2yn'
_symmetry_space_group_name_H-M 'P 1 21/n 1'
_atom_sites_solution_hydrogens geom
_atom_sites_solution_primary direct
_atom_sites_solution_secondary difmap
_audit_creation_method SHELXL-97
_cell_angle_alpha 90.00
_cell_angle_beta 101.146(7)
_cell_angle_gamma 90.00
_cell_formula_units_Z 2
_cell_length_a 11.513(4)
_cell_length_b 4.5279(16)
_cell_length_c 20.209(7)
_cell_measurement_reflns_used 1244
_cell_measurement_temperature 298(2)
_cell_measurement_theta_max 26.49
_cell_measurement_theta_min 1.89
_cell_volume 1033.6(6)
_computing_cell_refinement 'SAINT (Bruker, 2000)'
_computing_data_collection 'SMART (Bruker, 2000)'
_computing_data_reduction 'SAINT (Bruker, 2000)'
_computing_molecular_graphics
;
ORTEPIII (Burnett & Johnson, 1996), ORTEP-3 for Windows (Farrugia,
1997) and
PLATON (Spek, 2009)
;
_computing_publication_material 'SHELXTL (Sheldrick, 2008) and PLATON (Spek, 2009)'
_computing_structure_refinement 'SHELXL97 (Sheldrick, 2008)'
_computing_structure_solution 'SHELXS97 (Sheldrick, 2008)'
_diffrn_ambient_temperature 298(2)
_diffrn_measured_fraction_theta_full 0.998
_diffrn_measured_fraction_theta_max 0.998
_diffrn_measurement_device_type
;
Bruker SMART APEX CCD area-detector
;
_diffrn_measurement_method '\w scan'
_diffrn_radiation_monochromator graphite
_diffrn_radiation_source 'fine-focus sealed tube'
_diffrn_radiation_type MoK\a
_diffrn_radiation_wavelength 0.71073
_diffrn_reflns_av_R_equivalents 0.0401
_diffrn_reflns_av_sigmaI/netI 0.0463
_diffrn_reflns_limit_h_max 14
_diffrn_reflns_limit_h_min -11
_diffrn_reflns_limit_k_max 5
_diffrn_reflns_limit_k_min -5
_diffrn_reflns_limit_l_max 23
_diffrn_reflns_limit_l_min -25
_diffrn_reflns_number 6173
_diffrn_reflns_theta_full 26.49
_diffrn_reflns_theta_max 26.49
_diffrn_reflns_theta_min 1.89
_exptl_absorpt_coefficient_mu 0.285
_exptl_absorpt_correction_T_max 0.964
_exptl_absorpt_correction_T_min 0.950
_exptl_absorpt_correction_type multi-scan
_exptl_absorpt_process_details '(SADABS; Bruker, 2000)'
_exptl_crystal_colour yellow
_exptl_crystal_density_diffrn 1.396
_exptl_crystal_density_method 'not measured'
_exptl_crystal_description needle
_exptl_crystal_F_000 452
_exptl_crystal_size_max 0.50
_exptl_crystal_size_mid 0.15
_exptl_crystal_size_min 0.13
_refine_diff_density_max 0.344
_refine_diff_density_min -0.226
_refine_ls_extinction_method none
_refine_ls_goodness_of_fit_ref 1.143
_refine_ls_hydrogen_treatment constr
_refine_ls_matrix_type full
_refine_ls_number_parameters 136
_refine_ls_number_reflns 2142
_refine_ls_number_restraints 0
_refine_ls_restrained_S_all 1.143
_refine_ls_R_factor_all 0.0917
_refine_ls_R_factor_gt 0.0625
_refine_ls_shift/su_max 0.001
_refine_ls_shift/su_mean 0.000
_refine_ls_structure_factor_coef Fsqd
_refine_ls_weighting_details 'calc w=1/[\s^2^(Fo^2^)+(0.0839P)^2^+0.1163P] where P=(Fo^2^+2Fc^2^)/3'
_refine_ls_weighting_scheme calc
_refine_ls_wR_factor_gt 0.1580
_refine_ls_wR_factor_ref 0.1710
_reflns_number_gt 1529
_reflns_number_total 2142
_reflns_threshold_expression I>2\s(I)
_cod_data_source_file dn2618.cif
_cod_data_source_block I
_cod_original_sg_symbol_H-M 'P 21/n'
_cod_database_code 2228287
_cod_database_fobs_code 2228287

loop_
_symmetry_equiv_pos_as_xyz
'x, y, z'
'-x+1/2, y+1/2, -z+1/2'
'-x, -y, -z'
'x-1/2, -y-1/2, z-1/2'

loop_
_atom_site_type_symbol
_atom_site_label
_atom_site_fract_x
_atom_site_fract_y
_atom_site_fract_z
_atom_site_U_iso_or_equiv
_atom_site_adp_type
_atom_site_calc_flag
_atom_site_refinement_flags
_atom_site_occupancy
_atom_site_disorder_assembly
_atom_site_disorder_group
S S1 0.16597(7) 0.6404(2) 1.04023(4) 0.0663(4) Uani d . 1 . .
O O1 0.25185(19) 0.2798(6) 0.84661(10) 0.0637(7) Uani d . 1 . .
N N1 0.14062(19) 0.3425(5) 0.92651(10) 0.0425(6) Uani d . 1 . .
H H1A 0.0767 0.2852 0.9388 0.051 Uiso calc R 1 . .
N N2 0.30760(19) 0.6294(5) 0.94925(11) 0.0432(6) Uani d . 1 . .
H H2A 0.3149 0.5546 0.9112 0.052 Uiso calc R 1 . .
C C1 0.0805(3) -0.0367(8) 0.76267(15) 0.0643(10) Uani d . 1 . .
H H1 0.1454 0.0344 0.7464 0.077 Uiso calc R 1 . .
C C2 -0.0026(4) -0.2077(10) 0.72171(17) 0.0836(13) Uani d . 1 . .
H H2 0.0062 -0.2506 0.6779 0.100 Uiso calc R 1 . .
C C3 -0.0988(3) -0.3159(8) 0.74552(18) 0.0709(11) Uani d . 1 . .
H H3 -0.1557 -0.4286 0.7176 0.085 Uiso calc R 1 . .
C C4 -0.1102(3) -0.2566(8) 0.81058(16) 0.0563(8) Uani d . 1 . .
H H4 -0.1742 -0.3323 0.8270 0.068 Uiso calc R 1 . .
C C5 -0.0271(3) -0.0849(7) 0.85172(14) 0.0465(7) Uani d . 1 . .
H H5 -0.0352 -0.0467 0.8958 0.056 Uiso calc R 1 . .
C C6 0.0684(2) 0.0310(6) 0.82792(13) 0.0422(7) Uani d . 1 . .
C C7 0.1604(2) 0.2252(7) 0.86697(13) 0.0425(7) Uani d . 1 . .
C C8 0.2103(2) 0.5429(6) 0.97010(13) 0.0407(7) Uani d . 1 . .
C C9 0.4014(2) 0.8203(6) 0.97749(12) 0.0386(7) Uani d . 1 . .
C C10 0.4932(2) 0.8417(7) 0.94239(13) 0.0478(8) Uani d . 1 . .
H H10 0.4887 0.7333 0.9029 0.057 Uiso calc R 1 . .
C C11 0.4091(2) 0.9828(7) 1.03623(13) 0.0472(8) Uani d . 1 . .
H H11 0.3490 0.9734 1.0610 0.057 Uiso calc R 1 . .

loop_
_atom_site_aniso_label
_atom_site_aniso_U_11
_atom_site_aniso_U_22
_atom_site_aniso_U_33
_atom_site_aniso_U_12
_atom_site_aniso_U_13
_atom_site_aniso_U_23
S1 0.0557(5) 0.0955(8) 0.0554(5) -0.0286(5) 0.0299(4) -0.0292(5)
O1 0.0538(13) 0.0916(19) 0.0525(12) -0.0245(12) 0.0274(10) -0.0201(12)
N1 0.0372(12) 0.0525(16) 0.0409(12) -0.0114(11) 0.0155(10) -0.0048(11)
N2 0.0427(13) 0.0514(15) 0.0378(12) -0.0114(11) 0.0136(10) -0.0052(10)
C1 0.068(2) 0.081(3) 0.0476(18) -0.0252(19) 0.0218(15) -0.0127(17)
C2 0.104(3) 0.103(3) 0.0458(19) -0.041(3) 0.0214(19) -0.025(2)
C3 0.071(2) 0.074(3) 0.064(2) -0.024(2) 0.0035(18) -0.0142(19)
C4 0.0462(18) 0.060(2) 0.064(2) -0.0110(15) 0.0133(15) -0.0022(17)
C5 0.0475(16) 0.0525(19) 0.0415(14) -0.0021(14) 0.0131(12) -0.0058(13)
C6 0.0457(16) 0.0428(17) 0.0390(14) -0.0002(13) 0.0103(12) -0.0013(13)
C7 0.0452(16) 0.0465(18) 0.0373(15) -0.0027(13) 0.0120(12) 0.0019(12)
C8 0.0399(15) 0.0432(17) 0.0401(14) -0.0026(13) 0.0103(11) 0.0044(12)
C9 0.0399(15) 0.0430(17) 0.0333(13) -0.0032(12) 0.0078(11) 0.0037(12)
C10 0.0487(17) 0.058(2) 0.0397(15) -0.0101(14) 0.0149(13) -0.0109(14)
C11 0.0425(16) 0.060(2) 0.0433(15) -0.0087(14) 0.0188(12) -0.0040(14)

loop_
_atom_type_symbol
_atom_type_description
_atom_type_scat_dispersion_real
_atom_type_scat_dispersion_imag
_atom_type_scat_source
C C 0.0033 0.0016 'International Tables Vol C Tables 4.2.6.8 and 6.1.1.4'
H H 0.0000 0.0000 'International Tables Vol C Tables 4.2.6.8 and 6.1.1.4'
N N 0.0061 0.0033 'International Tables Vol C Tables 4.2.6.8 and 6.1.1.4'
O O 0.0106 0.0060 'International Tables Vol C Tables 4.2.6.8 and 6.1.1.4'
S S 0.1246 0.1234 'International Tables Vol C Tables 4.2.6.8 and 6.1.1.4'

loop_
_geom_angle_atom_site_label_1
_geom_angle_atom_site_label_2
_geom_angle_atom_site_label_3
_geom_angle_site_symmetry_1
_geom_angle_site_symmetry_3
_geom_angle
_geom_angle_publ_flag
C7 N1 C8 . . 128.9(2) ?
C7 N1 H1A . . 115.5 ?
C8 N1 H1A . . 115.5 ?
C8 N2 C9 . . 132.6(2) ?
C8 N2 H2A . . 113.7 ?
C9 N2 H2A . . 113.7 ?
C2 C1 C6 . . 120.8(3) ?
C2 C1 H1 . . 119.6 ?
C6 C1 H1 . . 119.6 ?
C1 C2 C3 . . 120.1(3) ?
C1 C2 H2 . . 120.0 ?
C3 C2 H2 . . 120.0 ?
C4 C3 C2 . . 119.7(3) ?
C4 C3 H3 . . 120.1 ?
C2 C3 H3 . . 120.1 ?
C3 C4 C5 . . 120.2(3) ?
C3 C4 H4 . . 119.9 ?
C5 C4 H4 . . 119.9 ?
C4 C5 C6 . . 120.6(3) ?
C4 C5 H5 . . 119.7 ?
C6 C5 H5 . . 119.7 ?
C5 C6 C1 . . 118.6(3) ?
C5 C6 C7 . . 125.0(2) ?
C1 C6 C7 . . 116.5(3) ?
O1 C7 N1 . . 120.9(3) ?
O1 C7 C6 . . 120.8(2) ?
N1 C7 C6 . . 118.3(2) ?
N2 C8 N1 . . 113.9(2) ?
N2 C8 S1 . . 127.6(2) ?
N1 C8 S1 . . 118.45(19) ?
C11 C9 C10 . . 118.2(2) ?
C11 C9 N2 . . 126.0(2) ?
C10 C9 N2 . . 115.8(2) ?
C11 C10 C9 3_677 . 122.5(3) ?
C11 C10 H10 3_677 . 118.8 ?
C9 C10 H10 . . 118.8 ?
C10 C11 C9 3_677 . 119.3(2) ?
C10 C11 H11 3_677 . 120.4 ?
C9 C11 H11 . . 120.4 ?

loop_
_geom_bond_atom_site_label_1
_geom_bond_atom_site_label_2
_geom_bond_site_symmetry_2
_geom_bond_distance
_geom_bond_publ_flag
S1 C8 . 1.656(3) ?
O1 C7 . 1.227(3) ?
N1 C7 . 1.374(3) ?
N1 C8 . 1.403(3) ?
N1 H1A . 0.8600 ?
N2 C8 . 1.330(3) ?
N2 C9 . 1.415(3) ?
N2 H2A . 0.8600 ?
C1 C2 . 1.376(5) ?
C1 C6 . 1.386(4) ?
C1 H1 . 0.9300 ?
C2 C3 . 1.381(5) ?
C2 H2 . 0.9300 ?
C3 C4 . 1.373(5) ?
C3 H3 . 0.9300 ?
C4 C5 . 1.380(4) ?
C4 H4 . 0.9300 ?
C5 C6 . 1.386(4) ?
C5 H5 . 0.9300 ?
C6 C7 . 1.481(4) ?
C9 C11 . 1.385(4) ?
C9 C10 . 1.385(4) ?
C10 C11 3_677 1.376(4) ?
C10 H10 . 0.9300 ?
C11 C10 3_677 1.376(4) ?
C11 H11 . 0.9300 ?

loop_
_geom_hbond_atom_site_label_D
_geom_hbond_atom_site_label_H
_geom_hbond_atom_site_label_A
_geom_hbond_site_symmetry_D
_geom_hbond_site_symmetry_H
_geom_hbond_site_symmetry_A
_geom_hbond_distance_DH
_geom_hbond_distance_HA
_geom_hbond_distance_DA
_geom_hbond_angle_DHA
_geom_hbond_publ_flag
N2 H2A O1 . . 1_555 0.86 1.85 2.590(3) 144 yes
C11 H11 S1 . . 1_555 0.93 2.56 3.215(3) 128 yes
C5 H5 S1 . . 3_567 0.93 2.84 3.567(3) 136 yes

loop_
_geom_torsion_atom_site_label_1
_geom_torsion_atom_site_label_2
_geom_torsion_atom_site_label_3
_geom_torsion_atom_site_label_4
_geom_torsion_site_symmetry_1
_geom_torsion_site_symmetry_2
_geom_torsion_site_symmetry_3
_geom_torsion_site_symmetry_4
_geom_torsion
_geom_torsion_publ_flag
C6 C1 C2 C3 . . . . -0.4(7) ?
C1 C2 C3 C4 . . . . -1.2(7) ?
C2 C3 C4 C5 . . . . 1.2(6) ?
C3 C4 C5 C6 . . . . 0.4(5) ?
C4 C5 C6 C1 . . . . -1.9(5) ?
C4 C5 C6 C7 . . . . 177.9(3) ?
C2 C1 C6 C5 . . . . 2.0(5) ?
C2 C1 C6 C7 . . . . -177.9(3) ?
C8 N1 C7 O1 . . . . 3.9(5) ?
C8 N1 C7 C6 . . . . -176.1(3) ?
C5 C6 C7 O1 . . . . 168.1(3) ?
C1 C6 C7 O1 . . . . -12.0(5) ?
C5 C6 C7 N1 . . . . -11.9(4) ?
C1 C6 C7 N1 . . . . 168.0(3) ?
C9 N2 C8 N1 . . . . -178.7(3) ?
C9 N2 C8 S1 . . . . 0.3(5) ?
C7 N1 C8 N2 . . . . 0.7(4) ?
C7 N1 C8 S1 . . . . -178.4(2) ?
C8 N2 C9 C11 . . . . -3.8(5) ?
C8 N2 C9 C10 . . . . 175.8(3) ?
C11 C9 C10 C11 . . . 3_677 0.0(5) ?
N2 C9 C10 C11 . . . 3_677 -179.6(3) ?
C10 C9 C11 C10 . . . 3_677 0.0(5) ?
N2 C9 C11 C10 . . . 3_677 179.6(3) ?
